data_7103451
loop_
_publ_author_name
'K\"uhn, Elisabeth'
'Bulach, V\'eronique'
'Hosseini, Mir Wais'

_publ_section_title
;
 Molecular tectonics: control of pore size and polarity in 3-D
 hexagonal coordination networks based on porphyrins and a zinc cation.
;
_journal_issue 41
_journal_name_full 'Chemical communications (Cambridge, England)'
_journal_page_first 5104
_journal_page_last 5106
_journal_paper_doi 10.1039/b812831f
_journal_year 2008
_chemical_formula_sum 'C44 H24 N8 Zn'
_chemical_formula_weight 730.08
_chemical_name_systematic
;
?
;
_space_group_IT_number 148
_symmetry_cell_setting trigonal
_symmetry_space_group_name_Hall '-R 3'
_symmetry_space_group_name_H-M 'R -3 :H'
_atom_sites_solution_hydrogens geom
_atom_sites_solution_primary direct
_atom_sites_solution_secondary difmap
_audit_creation_method SHELXL-97
_cell_angle_alpha 90.00
_cell_angle_beta 90.00
_cell_angle_gamma 120.00
_cell_formula_units_Z 9
_cell_length_a 32.9851(7)
_cell_length_b 32.9851(7)
_cell_length_c 9.0387(4)
_cell_measurement_reflns_used 2602
_cell_measurement_temperature 173(2)
_cell_measurement_theta_max 20.97
_cell_measurement_theta_min 2.14
_cell_volume 8516.7(5)
_computing_cell_refinement 'Bruker SMART'
_computing_data_collection 'Bruker SMART'
_computing_data_reduction 'Bruker SAINT'
_computing_molecular_graphics 'Bruker SHELXTL'
_computing_publication_material 'Bruker SHELXTL'
_computing_structure_refinement 'SHELXL-97 (Sheldrick, 1997)'
_computing_structure_solution 'SHELXS-97 (Sheldrick, 1990)'
_diffrn_ambient_temperature 173(2)
_diffrn_measured_fraction_theta_full 0.995
_diffrn_measured_fraction_theta_max 0.995
_diffrn_measurement_device_type 'CCD area detector'
_diffrn_measurement_method 'phi and omega scans'
_diffrn_radiation_monochromator graphite
_diffrn_radiation_source 'fine-focus sealed tube'
_diffrn_radiation_type MoK\a
_diffrn_radiation_wavelength 0.71073
_diffrn_reflns_av_R_equivalents 0.0851
_diffrn_reflns_av_sigmaI/netI 0.0748
_diffrn_reflns_limit_h_max 42
_diffrn_reflns_limit_h_min -42
_diffrn_reflns_limit_k_max 42
_diffrn_reflns_limit_k_min -42
_diffrn_reflns_limit_l_max 11
_diffrn_reflns_limit_l_min -11
_diffrn_reflns_number 26849
_diffrn_reflns_theta_full 27.51
_diffrn_reflns_theta_max 27.51
_diffrn_reflns_theta_min 2.36
_exptl_absorpt_coefficient_mu 0.691
_exptl_absorpt_correction_T_max 0.9035
_exptl_absorpt_correction_T_min 0.8462
_exptl_absorpt_correction_type multi-scan
_exptl_absorpt_process_details sadabs
_exptl_crystal_colour red
_exptl_crystal_density_diffrn 1.281
_exptl_crystal_density_meas ?
_exptl_crystal_density_method 'not measured'
_exptl_crystal_description prism
_exptl_crystal_F_000 3366
_exptl_crystal_size_max 0.25
_exptl_crystal_size_mid 0.20
_exptl_crystal_size_min 0.15
_refine_diff_density_max 1.055
_refine_diff_density_min -0.526
_refine_diff_density_rms 0.080
_refine_ls_extinction_method none
_refine_ls_goodness_of_fit_ref 1.074
_refine_ls_hydrogen_treatment constr
_refine_ls_matrix_type full
_refine_ls_number_parameters 235
_refine_ls_number_reflns 4342
_refine_ls_number_restraints 0
_refine_ls_restrained_S_all 1.074
_refine_ls_R_factor_all 0.1079
_refine_ls_R_factor_gt 0.0609
_refine_ls_shift/su_max 0.000
_refine_ls_shift/su_mean 0.000
_refine_ls_structure_factor_coef Fsqd
_refine_ls_weighting_details 'calc w=1/[\s^2^(Fo^2^)+(0.0790P)^2^+7.8233P] where P=(Fo^2^+2Fc^2^)/3'
_refine_ls_weighting_scheme calc
_refine_ls_wR_factor_gt 0.1450
_refine_ls_wR_factor_ref 0.1722
_reflns_number_gt 2864
_reflns_number_total 4342
_reflns_threshold_expression >2sigma(I)
_cod_data_source_file b812831f.txt
_cod_data_source_block e1310a
_cod_depositor_comments
;
The following automatic conversions were performed:
'_symmetry_cell_setting' value 'Trigonal' changed to 'trigonal' according
to '/home/saulius/struct/CIF-dictionaries/cif_core.dic' dictionary named
'cif_core.dic' version 2.4.1 from 2010-06-29.

Automatic conversion script
Id: cif_fix_enum 1527 2010-12-29 10:47:43Z saulius 

The following automatic conversions were performed:

'_exptl_crystal_density_meas' value 'none' was changed to '?' - the
value is perceived as not measured.

Automatic conversion script
Id: cif_fix_values 3008 2015-01-20 13:52:24Z robertas 
;
_cod_original_sg_symbol_H-M R-3
_cod_database_code 7103451

loop_
_symmetry_equiv_pos_as_xyz
'x, y, z'
'-y, x-y, z'
'-x+y, -x, z'
'x+2/3, y+1/3, z+1/3'
'-y+2/3, x-y+1/3, z+1/3'
'-x+y+2/3, -x+1/3, z+1/3'
'x+1/3, y+2/3, z+2/3'
'-y+1/3, x-y+2/3, z+2/3'
'-x+y+1/3, -x+2/3, z+2/3'
'-x, -y, -z'
'y, -x+y, -z'
'x-y, x, -z'
'-x+2/3, -y+1/3, -z+1/3'
'y+2/3, -x+y+1/3, -z+1/3'
'x-y+2/3, x+1/3, -z+1/3'
'-x+1/3, -y+2/3, -z+2/3'
'y+1/3, -x+y+2/3, -z+2/3'
'x-y+1/3, x+2/3, -z+2/3'

loop_
_atom_site_label
_atom_site_type_symbol
_atom_site_fract_x
_atom_site_fract_y
_atom_site_fract_z
_atom_site_U_iso_or_equiv
_atom_site_adp_type
_atom_site_occupancy
_atom_site_symmetry_multiplicity
_atom_site_calc_flag
_atom_site_refinement_flags
_atom_site_disorder_assembly
_atom_site_disorder_group
Zn1 Zn 0.5000 0.0000 0.0000 0.02711(19) Uani 1 2 d S . .
N1 N 0.53288(9) -0.00281(10) -0.1915(3) 0.0292(6) Uani 1 1 d . . .
N2 N 0.55976(9) 0.05945(9) 0.0712(3) 0.0290(7) Uani 1 1 d . . .
C1 C 0.51532(11) -0.03668(12) -0.2988(4) 0.0311(8) Uani 1 1 d . . .
C2 C 0.55259(12) -0.03067(13) -0.3958(4) 0.0394(9) Uani 1 1 d . . .
H2 H 0.5497 -0.0492 -0.4800 0.047 Uiso 1 1 calc R . .
C3 C 0.59243(13) 0.00636(14) -0.3442(4) 0.0417(10) Uani 1 1 d . . .
H3 H 0.6228 0.0187 -0.3857 0.050 Uiso 1 1 calc R . .
C4 C 0.58050(11) 0.02369(12) -0.2151(4) 0.0318(8) Uani 1 1 d . . .
C5 C 0.61201(11) 0.06045(12) -0.1244(4) 0.0323(8) Uani 1 1 d . . .
C6 C 0.60250(11) 0.07704(12) 0.0066(4) 0.0297(8) Uani 1 1 d . . .
C7 C 0.63740(12) 0.11434(13) 0.0958(4) 0.0384(9) Uani 1 1 d . . .
H7 H 0.6698 0.1329 0.0741 0.046 Uiso 1 1 calc R . .
C8 C 0.61515(12) 0.11784(13) 0.2161(4) 0.0397(9) Uani 1 1 d . . .
H8 H 0.6291 0.1392 0.2958 0.048 Uiso 1 1 calc R . .
C9 C 0.56604(11) 0.08316(12) 0.2016(4) 0.0305(8) Uani 1 1 d . . .
C10 C 0.53143(12) 0.07373(12) 0.3068(4) 0.0308(8) Uani 1 1 d . . .
C11 C 0.66223(11) 0.08467(12) -0.1702(4) 0.0323(8) Uani 1 1 d . . .
C12 C 0.69349(12) 0.07380(13) -0.1031(4) 0.0377(9) Uani 1 1 d . . .
H12 H 0.6828 0.0495 -0.0317 0.045 Uiso 1 1 calc R . .
C13 C 0.43202(13) 0.02521(13) -0.1922(4) 0.0362(9) Uani 1 1 d . . .
H13 H 0.4244 -0.0035 -0.2396 0.043 Uiso 1 1 calc R . .
N3 N 0.46627(10) 0.04247(11) -0.0922(3) 0.0372(7) Uani 1 1 d . . .
C14 C 0.47625(14) 0.08276(13) -0.0272(5) 0.0427(10) Uani 1 1 d . . .
H14 H 0.5006 0.0956 0.0445 0.051 Uiso 1 1 calc R . .
C15 C 0.67979(13) 0.11970(14) -0.2745(4) 0.0411(9) Uani 1 1 d . . .
H15 H 0.6595 0.1278 -0.3244 0.049 Uiso 1 1 calc R . .
C16 C 0.54505(12) 0.10481(12) 0.4402(4) 0.0333(8) Uani 1 1 d . . .
C17 C 0.56029(14) 0.15242(14) 0.4276(5) 0.0470(10) Uani 1 1 d . . .
H17 H 0.5624 0.1658 0.3328 0.056 Uiso 1 1 calc R . .
C18 C 0.57242(17) 0.18054(15) 0.5541(5) 0.0604(13) Uani 1 1 d . . .
H18 H 0.5824 0.2129 0.5454 0.072 Uiso 1 1 calc R . .
C19 C 0.56988(16) 0.16105(16) 0.6921(5) 0.0553(12) Uani 1 1 d . . .
C20 C 0.55537(14) 0.11390(15) 0.7035(5) 0.0470(10) Uani 1 1 d . . .
H20 H 0.5540 0.1006 0.7978 0.056 Uiso 1 1 calc R . .
C21 C 0.54284(13) 0.08607(14) 0.5785(4) 0.0401(9) Uani 1 1 d . . .
H21 H 0.5326 0.0537 0.5879 0.048 Uiso 1 1 calc R . .
C22 C 0.5807(3) 0.1879(2) 0.8260(8) 0.1166(16) Uani 1 1 d . . .
N4 N 0.5873(2) 0.20660(19) 0.9354(6) 0.1166(16) Uani 1 1 d . . .

loop_
_atom_site_aniso_label
_atom_site_aniso_U_11
_atom_site_aniso_U_22
_atom_site_aniso_U_33
_atom_site_aniso_U_23
_atom_site_aniso_U_13
_atom_site_aniso_U_12
Zn1 0.0205(3) 0.0321(3) 0.0304(4) -0.0038(2) -0.0016(2) 0.0144(2)
N1 0.0246(14) 0.0334(15) 0.0296(17) -0.0035(13) -0.0008(12) 0.0145(12)
N2 0.0213(13) 0.0308(15) 0.0342(17) -0.0055(13) -0.0019(12) 0.0125(12)
C1 0.0280(17) 0.0367(19) 0.029(2) -0.0020(15) 0.0002(15) 0.0168(15)
C2 0.0329(19) 0.046(2) 0.040(2) -0.0101(18) 0.0062(17) 0.0201(17)
C3 0.0294(19) 0.053(2) 0.042(2) -0.0109(19) 0.0055(17) 0.0206(18)
C4 0.0254(17) 0.0370(19) 0.033(2) -0.0013(16) 0.0035(15) 0.0156(15)
C5 0.0222(16) 0.0369(19) 0.035(2) 0.0010(16) 0.0015(15) 0.0128(15)
C6 0.0215(16) 0.0346(18) 0.032(2) -0.0010(15) -0.0023(14) 0.0131(14)
C7 0.0259(18) 0.039(2) 0.044(2) -0.0083(18) -0.0031(16) 0.0109(16)
C8 0.0277(18) 0.040(2) 0.044(2) -0.0094(18) -0.0041(17) 0.0108(16)
C9 0.0249(17) 0.0317(18) 0.033(2) -0.0049(15) -0.0032(15) 0.0124(15)
C10 0.0287(17) 0.0330(18) 0.031(2) -0.0059(15) -0.0017(15) 0.0157(15)
C11 0.0254(17) 0.0360(19) 0.031(2) -0.0058(16) 0.0006(15) 0.0118(15)
C12 0.0271(18) 0.041(2) 0.039(2) 0.0093(17) 0.0066(16) 0.0128(16)
C13 0.044(2) 0.041(2) 0.033(2) -0.0068(17) -0.0081(17) 0.0291(18)
N3 0.0385(17) 0.0407(17) 0.0413(19) -0.0022(15) -0.0037(15) 0.0264(15)
C14 0.045(2) 0.042(2) 0.047(3) -0.0033(19) -0.0070(19) 0.0269(19)
C15 0.0317(19) 0.049(2) 0.044(2) 0.0052(19) 0.0012(17) 0.0217(18)
C16 0.0308(18) 0.0349(19) 0.034(2) -0.0074(16) -0.0017(16) 0.0164(16)
C17 0.054(2) 0.038(2) 0.043(3) -0.0003(19) 0.005(2) 0.0190(19)
C18 0.075(3) 0.037(2) 0.054(3) -0.012(2) 0.005(2) 0.016(2)
C19 0.053(3) 0.051(3) 0.050(3) -0.019(2) -0.001(2) 0.016(2)
C20 0.042(2) 0.058(3) 0.039(2) -0.008(2) -0.0054(19) 0.024(2)
C21 0.039(2) 0.041(2) 0.039(2) -0.0039(18) -0.0053(18) 0.0193(18)
C22 0.148(4) 0.093(3) 0.073(3) -0.044(2) -0.005(3) 0.034(3)
N4 0.148(4) 0.093(3) 0.073(3) -0.044(2) -0.005(3) 0.034(3)

loop_
_atom_type_symbol
_atom_type_description
_atom_type_scat_dispersion_real
_atom_type_scat_dispersion_imag
_atom_type_scat_source
C C 0.0033 0.0016 'International Tables Vol C Tables 4.2.6.8 and 6.1.1.4'
H H 0.0000 0.0000 'International Tables Vol C Tables 4.2.6.8 and 6.1.1.4'
N N 0.0061 0.0033 'International Tables Vol C Tables 4.2.6.8 and 6.1.1.4'
Zn Zn 0.2839 1.4301 'International Tables Vol C Tables 4.2.6.8 and 6.1.1.4'

loop_
_geom_angle_atom_site_label_1
_geom_angle_atom_site_label_2
_geom_angle_atom_site_label_3
_geom_angle
_geom_angle_site_symmetry_1
_geom_angle_site_symmetry_3
_geom_angle_publ_flag
N2 Zn1 N2 180.0(3) 10_655 . ?
N2 Zn1 N1 91.75(11) 10_655 10_655 ?
N2 Zn1 N1 88.25(11) . 10_655 ?
N2 Zn1 N1 88.25(11) 10_655 . ?
N2 Zn1 N1 91.75(11) . . ?
N1 Zn1 N1 180.00(15) 10_655 . ?
N2 Zn1 N3 86.76(11) 10_655 . ?
N2 Zn1 N3 93.24(11) . . ?
N1 Zn1 N3 81.61(11) 10_655 . ?
N1 Zn1 N3 98.39(11) . . ?
N2 Zn1 N3 93.24(11) 10_655 10_655 ?
N2 Zn1 N3 86.76(11) . 10_655 ?
N1 Zn1 N3 98.39(11) 10_655 10_655 ?
N1 Zn1 N3 81.61(11) . 10_655 ?
N3 Zn1 N3 180.00(9) . 10_655 ?
C1 N1 C4 106.9(3) . . ?
C1 N1 Zn1 127.7(2) . . ?
C4 N1 Zn1 123.9(2) . . ?
C9 N2 C6 107.3(3) . . ?
C9 N2 Zn1 127.5(2) . . ?
C6 N2 Zn1 124.3(2) . . ?
N1 C1 C10 125.2(3) . 10_655 ?
N1 C1 C2 109.6(3) . . ?
C10 C1 C2 125.1(3) 10_655 . ?
C3 C2 C1 106.9(3) . . ?
C3 C2 H2 126.5 . . ?
C1 C2 H2 126.5 . . ?
C2 C3 C4 107.7(3) . . ?
C2 C3 H3 126.2 . . ?
C4 C3 H3 126.2 . . ?
N1 C4 C5 125.1(3) . . ?
N1 C4 C3 108.9(3) . . ?
C5 C4 C3 125.9(3) . . ?
C4 C5 C6 128.1(3) . . ?
C4 C5 C11 116.4(3) . . ?
C6 C5 C11 115.5(3) . . ?
N2 C6 C5 125.6(3) . . ?
N2 C6 C7 109.8(3) . . ?
C5 C6 C7 124.5(3) . . ?
C8 C7 C6 106.7(3) . . ?
C8 C7 H7 126.6 . . ?
C6 C7 H7 126.6 . . ?
C7 C8 C9 107.5(3) . . ?
C7 C8 H8 126.2 . . ?
C9 C8 H8 126.2 . . ?
N2 C9 C10 125.8(3) . . ?
N2 C9 C8 108.6(3) . . ?
C10 C9 C8 125.6(3) . . ?
C9 C10 C1 125.2(3) . 10_655 ?
C9 C10 C16 117.6(3) . . ?
C1 C10 C16 117.2(3) 10_655 . ?
C15 C11 C12 117.5(3) . . ?
C15 C11 C5 121.9(3) . . ?
C12 C11 C5 120.6(3) . . ?
C11 C12 C13 119.3(3) . 18_544 ?
C11 C12 H12 120.3 . . ?
C13 C12 H12 120.3 18_544 . ?
N3 C13 C12 123.1(3) . 17_554 ?
N3 C13 H13 118.5 . . ?
C12 C13 H13 118.5 17_554 . ?
C13 N3 C14 117.3(3) . . ?
C13 N3 Zn1 122.9(2) . . ?
C14 N3 Zn1 119.0(2) . . ?
N3 C14 C15 123.1(4) . 17_554 ?
N3 C14 H14 118.4 . . ?
C15 C14 H14 118.4 17_554 . ?
C14 C15 C11 119.7(3) 18_544 . ?
C14 C15 H15 120.2 18_544 . ?
C11 C15 H15 120.2 . . ?
C21 C16 C17 119.2(3) . . ?
C21 C16 C10 119.5(3) . . ?
C17 C16 C10 121.4(3) . . ?
C16 C17 C18 120.2(4) . . ?
C16 C17 H17 119.9 . . ?
C18 C17 H17 119.9 . . ?
C19 C18 C17 119.8(4) . . ?
C19 C18 H18 120.1 . . ?
C17 C18 H18 120.1 . . ?
C20 C19 C18 119.6(4) . . ?
C20 C19 C22 118.1(5) . . ?
C18 C19 C22 122.3(5) . . ?
C19 C20 C21 120.4(4) . . ?
C19 C20 H20 119.8 . . ?
C21 C20 H20 119.8 . . ?
C16 C21 C20 120.8(4) . . ?
C16 C21 H21 119.6 . . ?
C20 C21 H21 119.6 . . ?
N4 C22 C19 175.9(8) . . ?

loop_
_geom_bond_atom_site_label_1
_geom_bond_atom_site_label_2
_geom_bond_distance
_geom_bond_site_symmetry_2
_geom_bond_publ_flag
Zn1 N2 2.069(3) 10_655 ?
Zn1 N2 2.069(3) . ?
Zn1 N1 2.069(3) 10_655 ?
Zn1 N1 2.069(3) . ?
Zn1 N3 2.335(3) . ?
Zn1 N3 2.335(3) 10_655 ?
N1 C1 1.370(4) . ?
N1 C4 1.380(4) . ?
N2 C9 1.372(4) . ?
N2 C6 1.359(4) . ?
C1 C10 1.412(5) 10_655 ?
C1 C2 1.441(5) . ?
C2 C3 1.353(5) . ?
C2 H2 0.9500 . ?
C3 C4 1.438(5) . ?
C3 H3 0.9500 . ?
C4 C5 1.401(5) . ?
C5 C6 1.404(5) . ?
C5 C11 1.493(4) . ?
C6 C7 1.440(5) . ?
C7 C8 1.349(5) . ?
C7 H7 0.9500 . ?
C8 C9 1.448(5) . ?
C8 H8 0.9500 . ?
C9 C10 1.396(5) . ?
C10 C1 1.412(5) 10_655 ?
C10 C16 1.499(5) . ?
C11 C15 1.375(5) . ?
C11 C12 1.389(5) . ?
C12 C13 1.378(5) 18_544 ?
C12 H12 0.9500 . ?
C13 N3 1.332(5) . ?
C13 C12 1.377(5) 17_554 ?
C13 H13 0.9500 . ?
N3 C14 1.335(5) . ?
C14 C15 1.374(5) 17_554 ?
C14 H14 0.9500 . ?
C15 C14 1.374(5) 18_544 ?
C15 H15 0.9500 . ?
C16 C21 1.380(5) . ?
C16 C17 1.394(5) . ?
C17 C18 1.399(6) . ?
C17 H17 0.9500 . ?
C18 C19 1.387(6) . ?
C18 H18 0.9500 . ?
C19 C20 1.384(6) . ?
C19 C22 1.435(7) . ?
C20 C21 1.382(5) . ?
C20 H20 0.9500 . ?
C21 H21 0.9500 . ?
C22 N4 1.127(7) . ?
